data_2022570
loop_
_publ_author_name
'Muresan-Pop, Marieta'
'Macavei, Sergiu'
'Turza, Alexandru'
'Borodi, Gheorghe'

_publ_section_title
;
 New solvates and a salt of the anti-HIV compound etravirine
;
_journal_coeditor_code VP3022
_journal_issue 11
_journal_name_full 'Acta Crystallographica Section C'
_journal_page_first 698
_journal_page_last 706
_journal_paper_doi 10.1107/S2053229621010482
_journal_volume 77
_journal_year 2021
_chemical_formula_iupac 'C20 H15 Br N6 O, 0.75C4 H8 O2'
_chemical_formula_moiety 'C20 H15 Br N6 O, 0.75(C4 H8 O2)'
_chemical_formula_sum 'C23 H21 Br N6 O2.5'
_chemical_formula_weight 501.37
_chemical_name_common 'Etravirine 1,4-dioxane 0.75-solvate'
_chemical_name_systematic
'4-({6-Amino-5-bromo-2-[(4-cyanophenyl)amino]pyrimidin-4-yl}oxy)-3,5-dimethylbenzonitrile 1,4-dioxane 0.75-solvate'
_space_group_crystal_system monoclinic
_space_group_IT_number 14
_space_group_name_Hall '-P 2ybc'
_space_group_name_H-M_alt 'P 1 21/c 1'
_atom_sites_solution_hydrogens geom
_atom_sites_solution_primary direct
_audit_creation_method
;
Olex2 1.2
(compiled 2018.05.29 svn.r3508 for OlexSys, GUI svn.r5506)
;
_cell_angle_alpha 90
_cell_angle_beta 93.364(2)
_cell_angle_gamma 90
_cell_formula_units_Z 8
_cell_length_a 8.77210(10)
_cell_length_b 22.3659(4)
_cell_length_c 23.6458(6)
_cell_measurement_reflns_used 6939
_cell_measurement_temperature 293(2)
_cell_measurement_theta_max 71.1810
_cell_measurement_theta_min 3.7490
_cell_volume 4631.22(15)
_computing_cell_refinement
;
CrysAlis PRO (Agilent, 2012)
;
_computing_data_collection
;
CrysAlis PRO (Agilent, 2012)
;
_computing_data_reduction
;
CrysAlis PRO (Agilent, 2012)
;
_computing_molecular_graphics
;
OLEX2 (Dolomanov <i>et al.</i>,  2009)
;
_computing_publication_material
;
OLEX2 (Dolomanov <i>et al.</i>,  2009)
;
_computing_structure_refinement
;
SHELXL2016 (Sheldrick, 2015b)
;
_computing_structure_solution
;
SHELXS (Sheldrick, 2008)
;
_diffrn_ambient_temperature 293(2)
_diffrn_detector_area_resol_mean 16.4335
_diffrn_measured_fraction_theta_full 0.989
_diffrn_measured_fraction_theta_max 0.965
_diffrn_measurement_device_type 'Agilent SuperNova Dual Source diffractometer with an Eos detector'
_diffrn_measurement_method '\w scans'
_diffrn_radiation_monochromator mirror
_diffrn_radiation_type CuK\a
_diffrn_radiation_wavelength 1.54184
_diffrn_reflns_av_R_equivalents 0.0379
_diffrn_reflns_av_unetI/netI 0.0505
_diffrn_reflns_limit_h_max 10
_diffrn_reflns_limit_h_min -10
_diffrn_reflns_limit_k_max 27
_diffrn_reflns_limit_k_min -22
_diffrn_reflns_limit_l_max 20
_diffrn_reflns_limit_l_min -28
_diffrn_reflns_number 16860
_diffrn_reflns_theta_full 67.684
_diffrn_reflns_theta_max 71.625
_diffrn_reflns_theta_min 3.745
_diffrn_source 'SuperNova (Cu) X-ray Source'
_exptl_absorpt_coefficient_mu 2.708
_exptl_absorpt_correction_T_max 1.00000
_exptl_absorpt_correction_T_min 0.23532
_exptl_absorpt_correction_type multi-scan
_exptl_absorpt_process_details
;
(CrysAlis PRO; Agilent, 2012)
;
_exptl_crystal_colour colourless
_exptl_crystal_density_diffrn 1.438
_exptl_crystal_description plate
_exptl_crystal_F_000 2048
_exptl_crystal_size_max 0.16
_exptl_crystal_size_mid 0.09
_exptl_crystal_size_min 0.01
_refine_diff_density_max 0.533
_refine_diff_density_min -0.576
_refine_ls_extinction_method none
_refine_ls_goodness_of_fit_ref 1.043
_refine_ls_hydrogen_treatment constr
_refine_ls_matrix_type full
_refine_ls_number_parameters 590
_refine_ls_number_reflns 8738
_refine_ls_number_restraints 0
_refine_ls_restrained_S_all 1.043
_refine_ls_R_factor_all 0.0808
_refine_ls_R_factor_gt 0.0548
_refine_ls_shift/su_max 0.003
_refine_ls_shift/su_mean 0.000
_refine_ls_structure_factor_coef Fsqd
_refine_ls_weighting_details 'w=1/[\s^2^(Fo^2^)+(0.0323P)^2^+7.2848P] where P=(Fo^2^+2Fc^2^)/3'
_refine_ls_weighting_scheme calc
_refine_ls_wR_factor_gt 0.1191
_refine_ls_wR_factor_ref 0.1321
_reflns_number_gt 6403
_reflns_number_total 8738
_reflns_threshold_expression 'I > 2\s(I)'
_cod_data_source_file vp3022sup1.cif
_cod_data_source_block ETR-Dioxan
_cod_original_cell_volume 4631.21(15)
_cod_original_formula_sum 'C23 H21 Br1 N6 O2.5'
_cod_database_code 2022570
_shelx_space_group_comment
;
The symmetry employed for this shelxl refinement is uniquely defined
by the following loop, which should always be used as a source of
symmetry information in preference to the above space-group names.
They are only intended as comments.
;

loop_
_space_group_symop_operation_xyz
'x, y, z'
'-x, y+1/2, -z+1/2'
'-x, -y, -z'
'x, -y-1/2, z-1/2'

loop_
_atom_site_type_symbol
_atom_site_label
_atom_site_fract_x
_atom_site_fract_y
_atom_site_fract_z
_atom_site_U_iso_or_equiv
_atom_site_adp_type
_atom_site_calc_flag
_atom_site_occupancy
_atom_site_disorder_assembly
_atom_site_disorder_group
Br Br1B 0.28181(5) 0.43494(2) 0.23068(2) 0.06270(16) Uani d 1 . .
Br Br1A 0.20258(6) 0.84723(2) 0.00872(3) 0.0797(2) Uani d 1 . .
O O1A -0.0947(3) 0.85388(11) -0.06322(13) 0.0528(7) Uani d 1 . .
N N3A -0.0297(3) 0.68709(14) 0.00298(14) 0.0448(8) Uani d 1 . .
N N5B 0.6974(3) 0.36134(14) 0.28047(14) 0.0459(8) Uani d 1 . .
O O1B 0.6072(3) 0.45831(12) 0.27755(13) 0.0547(7) Uani d 1 . .
C C12A -0.2250(4) 0.86093(16) -0.09930(18) 0.0444(9) Uani d 1 . .
C C9A 0.0762(4) 0.72990(18) 0.01507(17) 0.0445(9) Uani d 1 . .
C C16A -0.4791(4) 0.87437(18) -0.16950(18) 0.0484(10) Uani d 1 . .
N N5A -0.1782(3) 0.75726(14) -0.05312(14) 0.0425(7) Uani d 1 . .
N N3B 0.5402(3) 0.28129(15) 0.24391(15) 0.0510(8) Uani d 1 . .
N N2A -0.2536(3) 0.65868(14) -0.04259(15) 0.0488(8) Uani d 1 . .
H H2A -0.223270 0.623259 -0.033315 0.059 Uiso calc 1 . .
C C11B 0.5830(4) 0.39851(17) 0.26768(16) 0.0425(9) Uani d 1 . .
C C8B 0.6669(4) 0.30423(18) 0.26858(17) 0.0459(9) Uani d 1 . .
C C10B 0.4437(4) 0.38070(18) 0.24502(17) 0.0434(9) Uani d 1 . .
C C8A -0.1496(4) 0.70364(16) -0.03024(16) 0.0411(8) Uani d 1 . .
N N4A 0.1971(4) 0.71433(16) 0.04834(15) 0.0581(10) Uani d 1 . .
H H4AA 0.205336 0.678403 0.061123 0.070 Uiso calc 1 . .
H H4AB 0.267160 0.740186 0.057079 0.070 Uiso calc 1 . .
O O2 0.2863(3) 0.59495(15) 0.08574(13) 0.0672(9) Uani d 1 . .
C C5B 0.9215(4) 0.26712(19) 0.31020(17) 0.0477(9) Uani d 1 . .
C C11A -0.0728(4) 0.79803(16) -0.04052(16) 0.0415(9) Uani d 1 . .
C C2A -0.6993(4) 0.66099(19) -0.11478(17) 0.0457(9) Uani d 1 . .
N N2B 0.7769(4) 0.26191(15) 0.28298(16) 0.0574(10) Uani d 1 . .
H H2B 0.751709 0.225964 0.273479 0.069 Uiso calc 1 . .
C C4A -0.4667(4) 0.60989(17) -0.08897(17) 0.0450(9) Uani d 1 . .
H H4A -0.409906 0.574748 -0.087585 0.054 Uiso calc 1 . .
C C10A 0.0566(4) 0.78749(17) -0.00720(17) 0.0452(9) Uani d 1 . .
C C19B 0.8665(4) 0.49181(18) 0.28596(17) 0.0472(9) Uani d 1 . .
N N1A -0.9777(4) 0.6611(2) -0.15632(19) 0.0796(13) Uani d 1 . .
C C19A -0.3594(5) 0.87846(17) -0.07561(18) 0.0478(9) Uani d 1 . .
N N4B 0.2986(4) 0.29813(17) 0.20503(16) 0.0640(11) Uani d 1 . .
H H4BA 0.291772 0.260615 0.197302 0.077 Uiso calc 1 . .
H H4BB 0.223307 0.321581 0.196087 0.077 Uiso calc 1 . .
N N6B 1.2369(5) 0.51967(19) 0.44185(18) 0.0702(11) Uani d 1 . .
C C5A -0.4007(4) 0.66224(16) -0.06791(16) 0.0400(8) Uani d 1 . .
C C16B 0.9909(4) 0.50108(17) 0.37911(17) 0.0460(9) Uani d 1 . .
C C15B 0.8575(5) 0.48390(18) 0.40365(18) 0.0510(10) Uani d 1 . .
H H15B 0.855212 0.481972 0.442877 0.061 Uiso calc 1 . .
C C17B 1.1272(5) 0.51245(19) 0.41416(19) 0.0538(10) Uani d 1 . .
C C2B 1.2134(5) 0.2670(2) 0.36269(19) 0.0597(12) Uani d 1 . .
C C7A -0.6346(4) 0.71352(19) -0.0936(2) 0.0579(12) Uani d 1 . .
H H7A -0.691676 0.748592 -0.095061 0.069 Uiso calc 1 . .
C C18A -0.4879(4) 0.88475(18) -0.11232(19) 0.0501(10) Uani d 1 . .
H H18A -0.580389 0.896027 -0.098234 0.060 Uiso calc 1 . .
C C6B 0.9958(5) 0.3203(2) 0.3229(2) 0.0719(15) Uani d 1 . .
H H6B 0.947802 0.356467 0.314025 0.086 Uiso calc 1 . .
C C12B 0.7379(4) 0.47276(16) 0.31203(18) 0.0454(9) Uani d 1 . .
C C15A -0.3417(5) 0.85902(18) -0.19182(18) 0.0506(10) Uani d 1 . .
H H15A -0.337048 0.853551 -0.230674 0.061 Uiso calc 1 . .
C C18B 0.9937(4) 0.50591(18) 0.32072(18) 0.0488(10) Uani d 1 . .
H H18B 1.082250 0.518819 0.304723 0.059 Uiso calc 1 . .
C C14B 0.7284(4) 0.46970(17) 0.37020(18) 0.0476(9) Uani d 1 . .
C C4B 0.9942(5) 0.2138(2) 0.32481(19) 0.0581(11) Uani d 1 . .
H H4B 0.944516 0.177666 0.317193 0.070 Uiso calc 1 . .
C C9B 0.4268(4) 0.32009(19) 0.23107(17) 0.0471(9) Uani d 1 . .
C C14A -0.2117(4) 0.85181(17) -0.15656(18) 0.0465(9) Uani d 1 . .
C C6A -0.4876(4) 0.71447(18) -0.0705(2) 0.0559(11) Uani d 1 . .
H H6A -0.445692 0.750063 -0.056412 0.067 Uiso calc 1 . .
C C7B 1.1411(5) 0.3201(2) 0.3488(2) 0.0739(15) Uani d 1 . .
H H7B 1.190618 0.356083 0.356903 0.089 Uiso calc 1 . .
C C17A -0.6164(5) 0.8782(2) -0.2063(2) 0.0588(11) Uani d 1 . .
C C13A -0.0619(5) 0.8331(2) -0.1787(2) 0.0717(14) Uani d 1 . .
H H13D 0.018106 0.858212 -0.162556 0.108 Uiso calc 1 . .
H H13E -0.066892 0.837015 -0.219202 0.108 Uiso calc 1 . .
H H13F -0.041264 0.792270 -0.168503 0.108 Uiso calc 1 . .
C C3A -0.6140(4) 0.60890(18) -0.11181(17) 0.0485(10) Uani d 1 . .
H H3A -0.656645 0.573209 -0.125310 0.058 Uiso calc 1 . .
C C1B 1.3681(6) 0.2672(2) 0.3876(2) 0.0780(16) Uani d 1 . .
C C6 0.3881(6) 0.5797(3) 0.0438(2) 0.0792(16) Uani d 1 . .
H H6C 0.365711 0.603841 0.010268 0.095 Uiso calc 1 . .
H H6D 0.373627 0.538032 0.033313 0.095 Uiso calc 1 . .
N N6A -0.7258(5) 0.8799(2) -0.23454(18) 0.0786(13) Uani d 1 . .
N N1B 1.4888(5) 0.2660(3) 0.4069(2) 0.113(2) Uani d 1 . .
C C13B 0.5836(5) 0.4505(2) 0.3960(2) 0.0703(14) Uani d 1 . .
H H13A 0.572441 0.407948 0.392570 0.105 Uiso calc 1 . .
H H13B 0.497944 0.469828 0.376511 0.105 Uiso calc 1 . .
H H13C 0.587814 0.461529 0.435266 0.105 Uiso calc 1 . .
C C3B 1.1391(5) 0.2138(2) 0.3504(2) 0.0656(13) Uani d 1 . .
H H3B 1.187219 0.177680 0.359570 0.079 Uiso calc 1 . .
C C20B 0.8708(5) 0.4958(3) 0.22233(19) 0.0737(14) Uani d 1 . .
H H20A 0.878473 0.456375 0.206773 0.110 Uiso calc 1 . .
H H20B 0.957608 0.519086 0.212763 0.110 Uiso calc 1 . .
H H20C 0.779027 0.514604 0.206985 0.110 Uiso calc 1 . .
C C1A -0.8553(5) 0.6609(2) -0.13833(19) 0.0571(11) Uani d 1 . .
O O3 0.5833(4) 0.5561(2) 0.11432(17) 0.1089(16) Uani d 1 . .
C C3 0.3209(6) 0.5622(2) 0.1354(2) 0.0704(14) Uani d 1 . .
H H3C 0.305161 0.519959 0.127906 0.085 Uiso calc 1 . .
H H3D 0.252886 0.574156 0.164278 0.085 Uiso calc 1 . .
C C4 0.4808(6) 0.5724(3) 0.1563(2) 0.096(2) Uani d 1 . .
H H4C 0.495018 0.614265 0.165947 0.115 Uiso calc 1 . .
H H4D 0.503020 0.548942 0.190279 0.115 Uiso calc 1 . .
C C5 0.5468(6) 0.5892(3) 0.0642(2) 0.0886(19) Uani d 1 . .
H H5A 0.614022 0.577173 0.035110 0.106 Uiso calc 1 . .
H H5B 0.563381 0.631398 0.071729 0.106 Uiso calc 1 . .
C C20A -0.3673(6) 0.8877(2) -0.0131(2) 0.0727(14) Uani d 1 . .
H H20D -0.372486 0.849597 0.005376 0.109 Uiso calc 1 . .
H H20E -0.456622 0.910643 -0.005965 0.109 Uiso calc 1 . .
H H20F -0.277898 0.908750 0.001285 0.109 Uiso calc 1 . .
O O1 0.1284(3) 0.46292(14) 0.01220(15) 0.0664(9) Uani d 1 . .
C C1 0.0707(6) 0.4738(2) -0.0444(2) 0.0750(15) Uani d 1 . .
H H1A -0.002189 0.442904 -0.056020 0.090 Uiso calc 1 . .
H H1B 0.153800 0.472487 -0.069717 0.090 Uiso calc 1 . .
C C2 0.0056(5) 0.4661(2) 0.0486(2) 0.0743(14) Uani d 1 . .
H H2C 0.043845 0.459204 0.087413 0.089 Uiso calc 1 . .
H H2D -0.068346 0.435156 0.038443 0.089 Uiso calc 1 . .

loop_
_atom_site_aniso_label
_atom_site_aniso_U_11
_atom_site_aniso_U_22
_atom_site_aniso_U_33
_atom_site_aniso_U_12
_atom_site_aniso_U_13
_atom_site_aniso_U_23
Br1B 0.0341(2) 0.0604(3) 0.0919(4) 0.0118(2) -0.0107(2) 0.0097(3)
Br1A 0.0521(3) 0.0548(3) 0.1273(5) -0.0198(2) -0.0365(3) 0.0045(3)
O1A 0.0373(14) 0.0385(14) 0.080(2) -0.0072(11) -0.0202(14) 0.0106(14)
N3A 0.0313(16) 0.0430(17) 0.058(2) -0.0041(13) -0.0115(15) 0.0074(15)
N5B 0.0306(16) 0.0429(18) 0.063(2) 0.0035(13) -0.0101(15) 0.0000(15)
O1B 0.0333(14) 0.0432(15) 0.085(2) 0.0033(12) -0.0194(14) 0.0018(14)
C12A 0.0328(19) 0.0302(18) 0.069(3) -0.0031(14) -0.0065(18) 0.0050(17)
C9A 0.0290(18) 0.050(2) 0.054(2) -0.0020(16) -0.0068(17) 0.0001(18)
C16A 0.039(2) 0.046(2) 0.060(3) 0.0013(17) -0.0018(19) 0.0072(19)
N5A 0.0274(15) 0.0397(17) 0.059(2) -0.0041(12) -0.0118(14) 0.0048(15)
N3B 0.0333(17) 0.0472(19) 0.070(2) 0.0045(14) -0.0179(16) -0.0013(17)
N2A 0.0284(16) 0.0362(16) 0.080(2) -0.0023(13) -0.0148(16) 0.0087(16)
C11B 0.0304(18) 0.046(2) 0.050(2) 0.0005(16) -0.0050(16) 0.0038(18)
C8B 0.0304(19) 0.050(2) 0.056(2) 0.0038(16) -0.0134(17) 0.0019(19)
C10B 0.0276(18) 0.048(2) 0.054(2) 0.0073(15) -0.0045(16) 0.0075(18)
C8A 0.0273(18) 0.040(2) 0.055(2) -0.0035(15) -0.0054(16) 0.0014(17)
N4A 0.0368(18) 0.058(2) 0.076(3) -0.0066(16) -0.0256(17) 0.0118(19)
O2 0.0536(18) 0.079(2) 0.069(2) 0.0129(16) 0.0032(15) 0.0186(17)
C5B 0.034(2) 0.052(2) 0.056(3) 0.0082(17) -0.0083(18) -0.0028(19)
C11A 0.0301(18) 0.0389(19) 0.055(2) -0.0005(15) -0.0035(17) 0.0034(17)
C2A 0.0282(18) 0.055(2) 0.052(2) -0.0034(16) -0.0079(17) 0.0021(19)
N2B 0.0348(17) 0.0440(19) 0.090(3) 0.0070(15) -0.0242(18) -0.0066(18)
C4A 0.038(2) 0.038(2) 0.058(2) 0.0001(16) -0.0061(18) -0.0020(18)
C10A 0.0340(19) 0.040(2) 0.060(3) -0.0086(16) -0.0087(18) -0.0016(18)
C19B 0.038(2) 0.049(2) 0.054(2) 0.0017(17) -0.0022(18) -0.0029(19)
N1A 0.043(2) 0.095(3) 0.097(3) 0.004(2) -0.031(2) -0.005(3)
C19A 0.046(2) 0.038(2) 0.059(3) -0.0025(17) 0.0024(19) -0.0035(18)
N4B 0.0366(19) 0.056(2) 0.096(3) 0.0004(16) -0.0268(19) -0.004(2)
N6B 0.059(2) 0.070(3) 0.080(3) -0.009(2) -0.013(2) -0.007(2)
C5A 0.0285(18) 0.041(2) 0.050(2) -0.0035(15) -0.0037(16) 0.0032(17)
C16B 0.043(2) 0.038(2) 0.057(3) 0.0000(16) -0.0005(18) -0.0043(18)
C15B 0.054(2) 0.046(2) 0.053(2) -0.0012(19) 0.006(2) 0.0003(19)
C17B 0.048(2) 0.048(2) 0.066(3) -0.0049(19) -0.001(2) -0.007(2)
C2B 0.040(2) 0.071(3) 0.066(3) 0.012(2) -0.020(2) -0.003(2)
C7A 0.033(2) 0.047(2) 0.093(3) 0.0060(17) -0.008(2) -0.001(2)
C18A 0.034(2) 0.045(2) 0.071(3) 0.0065(17) 0.0040(19) 0.000(2)
C6B 0.046(3) 0.051(3) 0.115(4) 0.006(2) -0.030(3) 0.003(3)
C12B 0.036(2) 0.0335(19) 0.066(3) 0.0030(15) -0.0032(18) -0.0009(18)
C15A 0.048(2) 0.052(2) 0.053(2) 0.0007(18) 0.0048(19) 0.0033(19)
C18B 0.036(2) 0.046(2) 0.065(3) -0.0026(17) 0.0065(19) -0.0026(19)
C14B 0.039(2) 0.039(2) 0.065(3) 0.0000(16) 0.0056(19) 0.0043(19)
C4B 0.047(2) 0.051(2) 0.074(3) 0.0090(19) -0.018(2) -0.001(2)
C9B 0.0321(19) 0.055(2) 0.052(2) -0.0023(17) -0.0085(17) 0.0024(19)
C14A 0.034(2) 0.041(2) 0.065(3) 0.0008(16) 0.0059(18) 0.0043(19)
C6A 0.033(2) 0.039(2) 0.094(3) -0.0031(16) -0.011(2) -0.007(2)
C7B 0.047(3) 0.062(3) 0.108(4) 0.001(2) -0.032(3) -0.006(3)
C17A 0.043(2) 0.065(3) 0.068(3) 0.001(2) 0.000(2) 0.011(2)
C13A 0.046(3) 0.073(3) 0.097(4) 0.004(2) 0.018(2) -0.004(3)
C3A 0.043(2) 0.047(2) 0.054(2) -0.0059(18) -0.0080(18) -0.0047(19)
C1B 0.055(3) 0.079(4) 0.095(4) 0.018(3) -0.033(3) -0.011(3)
C6 0.071(3) 0.105(5) 0.063(3) 0.013(3) 0.006(3) 0.012(3)
N6A 0.047(2) 0.106(4) 0.081(3) -0.001(2) -0.011(2) 0.018(3)
N1B 0.062(3) 0.115(4) 0.154(5) 0.025(3) -0.062(3) -0.020(4)
C13B 0.050(3) 0.072(3) 0.090(4) -0.006(2) 0.017(2) 0.011(3)
C3B 0.055(3) 0.064(3) 0.076(3) 0.021(2) -0.018(2) 0.002(2)
C20B 0.058(3) 0.104(4) 0.058(3) -0.005(3) -0.004(2) 0.002(3)
C1A 0.041(2) 0.062(3) 0.066(3) -0.001(2) -0.012(2) -0.003(2)
O3 0.064(2) 0.180(5) 0.083(3) 0.047(3) 0.007(2) 0.034(3)
C3 0.067(3) 0.079(3) 0.065(3) 0.012(3) 0.006(2) 0.014(3)
C4 0.070(4) 0.159(6) 0.058(3) 0.021(4) 0.000(3) 0.015(4)
C5 0.061(3) 0.131(5) 0.075(4) 0.016(3) 0.015(3) 0.026(4)
C20A 0.064(3) 0.086(4) 0.068(3) 0.001(3) 0.001(2) -0.013(3)
O1 0.0391(16) 0.0557(18) 0.103(3) 0.0099(14) -0.0052(16) 0.0131(17)
C1 0.054(3) 0.076(4) 0.095(4) 0.016(3) 0.002(3) 0.009(3)
C2 0.057(3) 0.070(3) 0.095(4) 0.009(2) 0.003(3) 0.026(3)

loop_
_atom_type_symbol
_atom_type_description
_atom_type_scat_dispersion_real
_atom_type_scat_dispersion_imag
_atom_type_scat_source
C C 0.0181 0.0091 'International Tables Vol C Tables 4.2.6.8 and 6.1.1.4'
H H 0.0000 0.0000 'International Tables Vol C Tables 4.2.6.8 and 6.1.1.4'
Br Br -0.6763 1.2805 'International Tables Vol C Tables 4.2.6.8 and 6.1.1.4'
N N 0.0311 0.0180 'International Tables Vol C Tables 4.2.6.8 and 6.1.1.4'
O O 0.0492 0.0322 'International Tables Vol C Tables 4.2.6.8 and 6.1.1.4'

loop_
_geom_angle_atom_site_label_1
_geom_angle_atom_site_label_2
_geom_angle_atom_site_label_3
_geom_angle_site_symmetry_1
_geom_angle_site_symmetry_3
_geom_angle
_geom_angle_publ_flag
C11A O1A C12A . . 115.7(3) ?
C8A N3A C9A . . 116.0(3) ?
C11B N5B C8B . . 114.5(3) ?
C11B O1B C12B . . 115.8(3) ?
C19A C12A O1A . . 118.0(4) ?
C14A C12A O1A . . 118.0(3) ?
C14A C12A C19A . . 124.0(4) ?
N3A C9A C10A . . 120.3(3) ?
N4A C9A N3A . . 117.0(4) ?
N4A C9A C10A . . 122.7(4) ?
C18A C16A C15A . . 121.0(4) ?
C18A C16A C17A . . 119.2(4) ?
C15A C16A C17A . . 119.8(4) ?
C11A N5A C8A . . 114.6(3) ?
C8B N3B C9B . . 116.1(3) ?
C8A N2A C5A . . 129.4(3) ?
N5B C11B O1B . . 117.7(3) ?
N5B C11B C10B . . 123.7(4) ?
C10B C11B O1B . . 118.5(3) ?
N5B C8B N2B . . 118.5(3) ?
N3B C8B N5B . . 128.0(3) ?
N3B C8B N2B . . 113.5(4) ?
C11B C10B Br1B . . 122.1(3) ?
C11B C10B C9B . . 117.0(3) ?
C9B C10B Br1B . . 120.9(3) ?
N3A C8A N5A . . 127.9(3) ?
N3A C8A N2A . . 114.4(3) ?
N5A C8A N2A . . 117.6(3) ?
C3 O2 C6 . . 110.3(4) ?
C6B C5B N2B . . 125.3(4) ?
C6B C5B C4B . . 118.9(4) ?
C4B C5B N2B . . 115.8(4) ?
N5A C11A O1A . . 117.5(3) ?
N5A C11A C10A . . 124.0(3) ?
C10A C11A O1A . . 118.5(3) ?
C7A C2A C1A . . 119.9(4) ?
C3A C2A C7A . . 119.1(3) ?
C3A C2A C1A . . 120.9(4) ?
C8B N2B C5B . . 131.4(4) ?
C3A C4A C5A . . 121.3(4) ?
C9A C10A Br1A . . 120.9(3) ?
C11A C10A Br1A . . 121.9(3) ?
C11A C10A C9A . . 117.2(3) ?
C12B C19B C20B . . 122.0(4) ?
C18B C19B C12B . . 117.1(4) ?
C18B C19B C20B . . 120.8(4) ?
C12A C19A C20A . . 121.7(4) ?
C18A C19A C12A . . 116.9(4) ?
C18A C19A C20A . . 121.3(4) ?
N2A C5A C6A . . 123.8(3) ?
C4A C5A N2A . . 117.6(3) ?
C4A C5A C6A . . 118.5(3) ?
C15B C16B C17B . . 120.0(4) ?
C18B C16B C15B . . 120.1(4) ?
C18B C16B C17B . . 119.9(4) ?
C14B C15B C16B . . 120.5(4) ?
N6B C17B C16B . . 177.9(5) ?
C7B C2B C1B . . 120.1(5) ?
C7B C2B C3B . . 119.3(4) ?
C3B C2B C1B . . 120.6(4) ?
C6A C7A C2A . . 120.9(4) ?
C16A C18A C19A . . 120.4(4) ?
C7B C6B C5B . . 120.3(4) ?
C19B C12B O1B . . 118.1(4) ?
C19B C12B C14B . . 123.8(4) ?
C14B C12B O1B . . 118.1(3) ?
C14A C15A C16A . . 120.3(4) ?
C19B C18B C16B . . 120.9(4) ?
C15B C14B C12B . . 117.6(4) ?
C15B C14B C13B . . 121.2(4) ?
C12B C14B C13B . . 121.2(4) ?
C3B C4B C5B . . 120.6(4) ?
N3B C9B C10B . . 120.4(3) ?
N3B C9B N4B . . 117.2(4) ?
N4B C9B C10B . . 122.4(4) ?
C12A C14A C15A . . 117.4(4) ?
C12A C14A C13A . . 120.6(4) ?
C15A C14A C13A . . 122.0(4) ?
C7A C6A C5A . . 120.2(4) ?
C2B C7B C6B . . 120.6(5) ?
N6A C17A C16A . . 178.2(5) ?
C4A C3A C2A . . 120.0(4) ?
N1B C1B C2B . . 178.4(6) ?
O2 C6 C5 . . 111.2(4) ?
C4B C3B C2B . . 120.3(4) ?
N1A C1A C2A . . 179.3(6) ?
C5 O3 C4 . . 109.1(4) ?
O2 C3 C4 . . 110.7(4) ?
O3 C4 C3 . . 110.7(5) ?
O3 C5 C6 . . 111.3(5) ?
C2 O1 C1 . . 108.7(3) ?
O1 C1 C2 . 3_565 110.3(4) ?
O1 C2 C1 . 3_565 110.9(4) ?

loop_
_geom_bond_atom_site_label_1
_geom_bond_atom_site_label_2
_geom_bond_site_symmetry_2
_geom_bond_distance
_geom_bond_publ_flag
Br1B C10B . 1.883(3) ?
Br1A C10A . 1.874(4) ?
O1A C12A . 1.395(4) ?
O1A C11A . 1.369(4) ?
N3A C9A . 1.353(5) ?
N3A C8A . 1.328(4) ?
N5B C11B . 1.324(4) ?
N5B C8B . 1.332(5) ?
O1B C11B . 1.372(4) ?
O1B C12B . 1.405(4) ?
C12A C19A . 1.390(5) ?
C12A C14A . 1.381(6) ?
C9A N4A . 1.330(5) ?
C9A C10A . 1.398(5) ?
C16A C18A . 1.379(6) ?
C16A C15A . 1.387(5) ?
C16A C17A . 1.446(6) ?
N5A C8A . 1.333(5) ?
N5A C11A . 1.320(4) ?
N3B C8B . 1.328(5) ?
N3B C9B . 1.341(5) ?
N2A C8A . 1.377(4) ?
N2A C5A . 1.393(4) ?
C11B C10B . 1.365(5) ?
C8B N2B . 1.380(5) ?
C10B C9B . 1.401(6) ?
O2 C6 . 1.415(6) ?
O2 C3 . 1.402(5) ?
C5B N2B . 1.393(5) ?
C5B C6B . 1.381(6) ?
C5B C4B . 1.387(5) ?
C11A C10A . 1.364(5) ?
C2A C7A . 1.386(5) ?
C2A C3A . 1.384(5) ?
C2A C1A . 1.446(5) ?
C4A C5A . 1.385(5) ?
C4A C3A . 1.372(5) ?
C19B C12B . 1.384(5) ?
C19B C18B . 1.382(5) ?
C19B C20B . 1.510(6) ?
N1A C1A . 1.132(5) ?
C19A C18A . 1.389(6) ?
C19A C20A . 1.498(6) ?
N4B C9B . 1.343(5) ?
N6B C17B . 1.143(5) ?
C5A C6A . 1.394(5) ?
C16B C15B . 1.391(5) ?
C16B C17B . 1.437(6) ?
C16B C18B . 1.386(5) ?
C15B C14B . 1.380(6) ?
C2B C7B . 1.376(6) ?
C2B C1B . 1.447(6) ?
C2B C3B . 1.380(6) ?
C7A C6A . 1.371(5) ?
C6B C7B . 1.381(6) ?
C12B C14B . 1.384(6) ?
C15A C14A . 1.382(6) ?
C14B C13B . 1.503(5) ?
C4B C3B . 1.376(6) ?
C14A C13A . 1.502(5) ?
C17A N6A . 1.137(5) ?
C1B N1B . 1.129(6) ?
C6 C5 . 1.462(7) ?
O3 C4 . 1.425(6) ?
O3 C5 . 1.418(6) ?
C3 C4 . 1.477(7) ?
O1 C1 . 1.425(6) ?
O1 C2 . 1.420(6) ?
C1 C2 3_565 1.501(6) ?

_cod_database_fobs_code 2022570
